data_7015166
loop_
_publ_author_name
'Li, Lidong'
'Gomes, Clara S. B.'
'Gomes, Pedro T.'
'Duarte, M. Teresa'
'Fan, Zhiqiang'

_publ_section_title
;
 New tetradentate N,N,N,N-chelating \a-diimine ligands and their
 corresponding zinc and nickel complexes: synthesis, characterisation
 and testing as olefin polymerisation catalysts.
;
_journal_issue 13
_journal_name_full 'Dalton transactions (Cambridge, England : 2003)'
_journal_page_first 3365
_journal_page_last 3380
_journal_paper_doi 10.1039/c0dt01308k
_journal_volume 40
_journal_year 2011
_chemical_formula_moiety 'C44 H33 Cl N8 Zn, 0.5(Cl6 Zn2), 2(C H2 Cl2)'
_chemical_formula_sum 'C46 H37 Cl8 N8 Zn2'
_chemical_formula_weight 1116.18
_space_group_IT_number 2
_symmetry_cell_setting triclinic
_symmetry_Int_Tables_number 2
_symmetry_space_group_name_Hall '-P 1'
_symmetry_space_group_name_H-M 'P -1'
_atom_sites_solution_hydrogens geom
_atom_sites_solution_primary direct
_atom_sites_solution_secondary difmap
_audit_creation_method SHELXL-97
_cell_angle_alpha 115.860(7)
_cell_angle_beta 106.66(1)
_cell_angle_gamma 95.185(10)
_cell_formula_units_Z 2
_cell_length_a 13.339(4)
_cell_length_b 14.079(2)
_cell_length_c 14.760(2)
_cell_measurement_reflns_used 1775
_cell_measurement_temperature 150(2)
_cell_measurement_theta_max 18.90
_cell_measurement_theta_min 2.48
_cell_volume 2313.8(9)
_computing_cell_refinement 'Bruker SAINT'
_computing_data_collection 'Bruker APEX2'
_computing_data_reduction 'Bruker SAINT'
_computing_molecular_graphics ORTEP
_computing_publication_material enCIFer
_computing_structure_refinement 'SHELXL-97 (Sheldrick, 2008)'
_computing_structure_solution SIR92
_diffrn_ambient_temperature 150(2)
_diffrn_measured_fraction_theta_full 0.972
_diffrn_measured_fraction_theta_max 0.972
_diffrn_measurement_device_type 'Bruker APEX-II CCD'
_diffrn_measurement_method '\f and \w scans'
_diffrn_radiation_monochromator graphite
_diffrn_radiation_probe x-ray
_diffrn_radiation_type MoK\a
_diffrn_radiation_wavelength 0.71073
_diffrn_reflns_av_R_equivalents 0.1256
_diffrn_reflns_av_sigmaI/netI 0.2365
_diffrn_reflns_limit_h_max 13
_diffrn_reflns_limit_h_min -16
_diffrn_reflns_limit_k_max 16
_diffrn_reflns_limit_k_min -16
_diffrn_reflns_limit_l_max 17
_diffrn_reflns_limit_l_min -15
_diffrn_reflns_number 21962
_diffrn_reflns_theta_full 25.53
_diffrn_reflns_theta_max 25.53
_diffrn_reflns_theta_min 1.66
_diffrn_source 'fine-focus sealed tube'
_exptl_absorpt_coefficient_mu 1.543
_exptl_absorpt_correction_T_max 0.8610
_exptl_absorpt_correction_T_min 0.7903
_exptl_absorpt_correction_type multi-scan
_exptl_absorpt_process_details 'SADABS (Sheldrick, 1996)'
_exptl_crystal_colour orange
_exptl_crystal_density_diffrn 1.602
_exptl_crystal_density_method 'not measured'
_exptl_crystal_description prism
_exptl_crystal_F_000 1130
_exptl_crystal_size_max 0.16
_exptl_crystal_size_mid 0.16
_exptl_crystal_size_min 0.10
_refine_diff_density_max 1.109
_refine_diff_density_min -0.907
_refine_diff_density_rms 0.128
_refine_ls_extinction_method none
_refine_ls_goodness_of_fit_ref 0.899
_refine_ls_hydrogen_treatment constr
_refine_ls_matrix_type full
_refine_ls_number_parameters 576
_refine_ls_number_reflns 8406
_refine_ls_number_restraints 102
_refine_ls_restrained_S_all 0.907
_refine_ls_R_factor_all 0.2465
_refine_ls_R_factor_gt 0.0849
_refine_ls_shift/su_max 0.004
_refine_ls_shift/su_mean 0.000
_refine_ls_structure_factor_coef Fsqd
_refine_ls_weighting_details 'calc w=1/[\s^2^(Fo^2^)+(0.1156P)^2^+0.0000P] where P=(Fo^2^+2Fc^2^)/3'
_refine_ls_weighting_scheme calc
_refine_ls_wR_factor_gt 0.1953
_refine_ls_wR_factor_ref 0.2361
_reflns_number_gt 3168
_reflns_number_total 8406
_reflns_threshold_expression >2\s(I)
_cod_data_source_file c0dt01308k.txt
_cod_data_source_block 2b
_cod_original_cell_volume 2313.9(8)
_cod_database_code 7015166

loop_
_symmetry_equiv_pos_as_xyz
'x, y, z'
'-x, -y, -z'

loop_
_atom_site_label
_atom_site_type_symbol
_atom_site_fract_x
_atom_site_fract_y
_atom_site_fract_z
_atom_site_U_iso_or_equiv
_atom_site_adp_type
_atom_site_occupancy
_atom_site_symmetry_multiplicity
_atom_site_calc_flag
_atom_site_refinement_flags
_atom_site_disorder_assembly
_atom_site_disorder_group
C39 C -0.3980(6) 0.3499(7) 0.4200(6) 0.058(3) Uani 1 1 d GU . .
C40 C -0.3857(6) 0.3846(8) 0.5272(6) 0.113(6) Uani 1 1 d GU . .
H40 H -0.3171 0.4157 0.5808 0.136 Uiso 1 1 calc R . .
C41 C -0.4759(8) 0.3729(9) 0.5543(6) 0.108(6) Uani 1 1 d GU . .
H41 H -0.4677 0.3962 0.6260 0.129 Uiso 1 1 calc R . .
C42 C -0.5784(6) 0.3265(8) 0.4742(8) 0.083(4) Uani 1 1 d GU . .
H42 H -0.6387 0.3186 0.4923 0.099 Uiso 1 1 calc R . .
C43 C -0.5907(5) 0.2917(9) 0.3669(7) 0.135(7) Uani 1 1 d GU . .
H43 H -0.6593 0.2606 0.3133 0.162 Uiso 1 1 calc R . .
C44 C -0.5005(7) 0.3034(8) 0.3398(5) 0.103(5) Uani 1 1 d GU . .
H44 H -0.5087 0.2801 0.2681 0.124 Uiso 1 1 calc R . .
C28 C -0.3757(9) 0.1670(9) 0.6652(11) 0.131(6) Uani 1 1 d GU . .
H28 H -0.3719 0.2173 0.6405 0.157 Uiso 1 1 calc R . .
C23 C -0.3579(7) 0.0652(11) 0.6093(7) 0.071(4) Uani 1 1 d GU B .
C24 C -0.3635(11) -0.0099(9) 0.6462(11) 0.228(11) Uani 1 1 d GU . .
H24 H -0.3516 -0.0780 0.6088 0.274 Uiso 1 1 calc R . .
C25 C -0.3868(12) 0.0168(13) 0.7390(12) 0.250(12) Uani 1 1 d GU . .
H25 H -0.3906 -0.0334 0.7637 0.300 Uiso 1 1 calc R . .
C26 C -0.4046(9) 0.1186(14) 0.7949(8) 0.130(6) Uani 1 1 d GU . .
H26 H -0.4202 0.1364 0.8570 0.156 Uiso 1 1 calc R . .
C27 C -0.3990(9) 0.1937(9) 0.7580(10) 0.145(7) Uani 1 1 d GU . .
H27 H -0.4109 0.2618 0.7954 0.174 Uiso 1 1 calc R . .
Zn1 Zn 0.05332(9) 0.32505(9) 0.64103(8) 0.0347(3) Uani 1 1 d . . .
Zn2 Zn 0.43297(10) 0.09305(10) 0.01701(10) 0.0518(4) Uani 1 1 d . . .
Cl1 Cl 0.1447(2) 0.2768(2) 0.52981(18) 0.0424(7) Uani 1 1 d . . .
Cl2 Cl 0.4986(2) 0.2469(2) 0.0259(2) 0.0704(10) Uani 1 1 d . . .
Cl3 Cl 0.5664(2) 0.0618(2) 0.1355(2) 0.0617(9) Uani 1 1 d . . .
Cl4 Cl 0.2769(3) 0.0727(2) 0.0365(3) 0.0697(9) Uani 1 1 d . . .
N2 N 0.1055(6) 0.4829(6) 0.7889(6) 0.036(2) Uani 1 1 d . . .
N1 N 0.1407(6) 0.2916(6) 0.7670(5) 0.036(2) Uani 1 1 d . . .
N3 N -0.0570(6) 0.1879(6) 0.6125(5) 0.032(2) Uani 1 1 d . . .
N4 N -0.1651(7) 0.1704(7) 0.5686(5) 0.038(2) Uani 1 1 d . . .
C18 C 0.0777(8) 0.0950(8) 0.6713(6) 0.035(2) Uani 1 1 d . . .
N5 N -0.2055(7) 0.0727(7) 0.5528(6) 0.040(2) Uani 1 1 d . B .
C29 C 0.1067(8) 0.5860(7) 0.7940(7) 0.034(2) Uani 1 1 d . . .
C34 C 0.0331(8) 0.5986(8) 0.7136(7) 0.041(3) Uani 1 1 d . . .
N8 N -0.1980(7) 0.4050(8) 0.4752(7) 0.052(2) Uani 1 1 d . . .
N6 N -0.0583(7) 0.3976(7) 0.5840(6) 0.046(2) Uani 1 1 d . . .
N7 N -0.1488(7) 0.3364(7) 0.4955(6) 0.051(2) Uani 1 1 d . . .
C7 C 0.1613(7) 0.4711(7) 1.0341(7) 0.034(2) Uani 1 1 d . . .
C10 C 0.1135(7) 0.6348(7) 1.0401(7) 0.041(3) Uani 1 1 d . . .
H10 H 0.0946 0.6779 1.0081 0.049 Uiso 1 1 calc R . .
C11 C 0.1365(7) 0.5371(8) 0.9870(7) 0.036(3) Uani 1 1 d . . .
C3 C 0.2014(8) 0.3027(8) 1.0072(8) 0.049(3) Uani 1 1 d . . .
H3 H 0.2126 0.2364 0.9635 0.059 Uiso 1 1 calc R . .
C2 C 0.1766(8) 0.3704(8) 0.9679(7) 0.037(3) Uani 1 1 d . . .
C9 C 0.1206(9) 0.6660(9) 1.1485(8) 0.053(3) Uani 1 1 d . . .
H9 H 0.1057 0.7318 1.1878 0.063 Uiso 1 1 calc R . .
C17 C 0.0988(9) -0.0075(9) 0.6496(7) 0.050(3) Uani 1 1 d . . .
H17 H 0.0430 -0.0705 0.6052 0.060 Uiso 1 1 calc R . .
C8 C 0.1481(7) 0.6042(9) 1.1967(8) 0.043(3) Uani 1 1 d . . .
H8 H 0.1537 0.6298 1.2681 0.051 Uiso 1 1 calc R . .
C19 C -0.0337(9) 0.1008(8) 0.6226(6) 0.036(3) Uani 1 1 d . B .
C12 C 0.1290(7) 0.4707(7) 0.8726(7) 0.033(2) Uani 1 1 d . . .
C6 C 0.1682(9) 0.5033(8) 1.1414(7) 0.048(3) Uani 1 1 d . . .
C36 C -0.1465(8) 0.5085(9) 0.5459(8) 0.044(3) Uani 1 1 d . . .
H36 H -0.1669 0.5706 0.5480 0.053 Uiso 1 1 calc R . .
C22 C -0.3236(8) 0.0322(10) 0.5141(8) 0.051(3) Uani 1 1 d . . .
C14 C 0.2649(8) 0.1780(9) 0.7869(7) 0.043(3) Uani 1 1 d . . .
H14 H 0.3215 0.2400 0.8335 0.052 Uiso 1 1 calc R . .
C1 C 0.1506(7) 0.3642(7) 0.8602(7) 0.034(2) Uani 1 1 d . . .
C13 C 0.1634(8) 0.1895(7) 0.7442(7) 0.035(2) Uani 1 1 d . . .
C35 C -0.0556(8) 0.5028(9) 0.6158(8) 0.041(3) Uani 1 1 d . . .
C16 C 0.1998(9) -0.0143(8) 0.6930(7) 0.047(3) Uani 1 1 d . . .
H16 H 0.2131 -0.0826 0.6758 0.056 Uiso 1 1 calc R . .
C20 C -0.1304(8) 0.0272(8) 0.5845(7) 0.043(3) Uani 1 1 d . . .
H20 H -0.1408 -0.0404 0.5816 0.052 Uiso 1 1 calc R B .
C30 C 0.1921(8) 0.6767(9) 0.8762(8) 0.051(3) Uani 1 1 d . . .
H30 H 0.2437 0.6691 0.9287 0.062 Uiso 1 1 calc R . .
C4 C 0.2108(9) 0.3300(9) 1.1126(8) 0.059(3) Uani 1 1 d . . .
H4 H 0.2278 0.2821 1.1390 0.070 Uiso 1 1 calc R . .
C31 C 0.1994(9) 0.7758(9) 0.8792(8) 0.055(3) Uani 1 1 d . . .
H31 H 0.2556 0.8352 0.9342 0.066 Uiso 1 1 calc R . .
C38 C -0.3034(8) 0.3613(12) 0.3815(10) 0.071(4) Uani 1 1 d . . .
H38 H -0.3039 0.2874 0.3307 0.085 Uiso 1 1 calc R . .
C5 C 0.1943(8) 0.4310(8) 1.1787(7) 0.047(3) Uani 1 1 d . . .
H5 H 0.2012 0.4492 1.2492 0.056 Uiso 1 1 calc R . .
C33 C 0.0420(9) 0.7000(9) 0.7179(9) 0.056(3) Uani 1 1 d . . .
H33 H -0.0075 0.7083 0.6646 0.067 Uiso 1 1 calc R . .
C15 C 0.2843(10) 0.0777(9) 0.7625(8) 0.053(3) Uani 1 1 d . . .
H15 H 0.3534 0.0714 0.7921 0.063 Uiso 1 1 calc R . .
C32 C 0.1246(9) 0.7884(9) 0.8017(9) 0.060(3) Uani 1 1 d . . .
H32 H 0.1294 0.8565 0.8055 0.072 Uiso 1 1 calc R . .
C37 C -0.3128(11) 0.4212(15) 0.3248(11) 0.124(7) Uani 1 1 d . . .
H37A H -0.3115 0.4949 0.3720 0.186 Uiso 1 1 calc R . .
H37B H -0.3798 0.3884 0.2639 0.186 Uiso 1 1 calc R . .
H37C H -0.2537 0.4209 0.3000 0.186 Uiso 1 1 calc R . .
Cl6 Cl 0.4035(6) 0.4189(7) 0.7751(7) 0.256(4) Uani 1 1 d U . .
Cl5 Cl 0.5807(8) 0.4424(10) 0.9569(12) 0.327(6) Uani 1 1 d U . .
C45 C 0.5346(18) 0.490(2) 0.8638(19) 0.218(13) Uani 1 1 d . . .
H45A H 0.5374 0.5669 0.9027 0.261 Uiso 1 1 calc R . .
H45B H 0.5819 0.4820 0.8232 0.261 Uiso 1 1 calc R . .
Cl7 Cl 0.0278(3) 0.8932(3) 0.0971(3) 0.1100(14) Uani 1 1 d . . .
Cl8 Cl 0.1276(4) 1.1162(3) 0.2555(3) 0.1077(14) Uani 1 1 d . . .
C46 C 0.142(2) 0.983(2) 0.163(2) 0.072(12) Uani 0.43(2) 1 d P A 1
H46A H 0.1708 0.9907 0.1122 0.086 Uiso 0.43(2) 1 calc PR A 1
H46B H 0.1935 0.9584 0.2040 0.086 Uiso 0.43(2) 1 calc PR A 1
C46B C 0.051(3) 1.019(2) 0.116(2) 0.109(13) Uani 0.57(2) 1 d P A 2
H46D H -0.0176 1.0360 0.0934 0.131 Uiso 0.57(2) 1 calc PR A 2
H46C H 0.0901 1.0236 0.0715 0.131 Uiso 0.57(2) 1 calc PR A 2
C21 C -0.3481(14) -0.0909(17) 0.4518(17) 0.077(8) Uani 0.611(18) 1 d P B 3
H21A H -0.3283 -0.1124 0.3893 0.116 Uiso 0.611(18) 1 calc PR B 3
H21C H -0.4239 -0.1212 0.4294 0.116 Uiso 0.611(18) 1 calc PR B 3
H21B H -0.3075 -0.1171 0.4971 0.116 Uiso 0.611(18) 1 calc PR B 3
C21B C -0.384(2) 0.095(2) 0.453(2) 0.062(11) Uani 0.389(18) 1 d P B 4
H21D H -0.3592 0.1721 0.5008 0.092 Uiso 0.389(18) 1 calc PR B 4
H21E H -0.4605 0.0723 0.4334 0.092 Uiso 0.389(18) 1 calc PR B 4
H21F H -0.3674 0.0772 0.3893 0.092 Uiso 0.389(18) 1 calc PR B 4

loop_
_atom_site_aniso_label
_atom_site_aniso_U_11
_atom_site_aniso_U_22
_atom_site_aniso_U_33
_atom_site_aniso_U_23
_atom_site_aniso_U_13
_atom_site_aniso_U_12
C39 0.048(7) 0.075(8) 0.058(7) 0.043(6) 0.013(6) 0.010(6)
C40 0.070(10) 0.186(15) 0.043(7) 0.032(9) 0.016(7) -0.012(10)
C41 0.085(11) 0.149(13) 0.059(8) 0.034(9) 0.027(8) -0.019(10)
C42 0.059(9) 0.103(11) 0.105(10) 0.057(9) 0.047(8) 0.015(8)
C43 0.076(11) 0.222(17) 0.080(11) 0.066(11) 0.014(9) -0.003(11)
C44 0.039(8) 0.172(14) 0.066(9) 0.044(9) 0.007(7) -0.002(9)
C28 0.133(9) 0.132(10) 0.124(9) 0.042(7) 0.080(8) 0.021(8)
C23 0.026(6) 0.135(12) 0.097(9) 0.091(9) 0.024(6) 0.029(7)
C24 0.235(14) 0.247(14) 0.223(13) 0.120(9) 0.096(10) 0.078(9)
C25 0.254(15) 0.260(15) 0.243(15) 0.128(10) 0.078(10) 0.095(10)
C26 0.130(9) 0.158(10) 0.086(8) 0.051(7) 0.029(7) 0.030(8)
C27 0.134(10) 0.141(10) 0.132(10) 0.037(7) 0.071(8) -0.007(8)
Zn1 0.0366(7) 0.0344(7) 0.0209(6) 0.0090(5) 0.0024(5) 0.0044(5)
Zn2 0.0554(9) 0.0484(8) 0.0424(7) 0.0192(6) 0.0094(6) 0.0146(7)
Cl1 0.0474(16) 0.0456(16) 0.0321(13) 0.0167(11) 0.0153(12) 0.0103(13)
Cl2 0.074(2) 0.0547(19) 0.0523(17) 0.0240(15) -0.0084(15) -0.0028(16)
Cl3 0.075(2) 0.066(2) 0.0373(14) 0.0222(14) 0.0112(14) 0.0324(17)
Cl4 0.077(2) 0.062(2) 0.084(2) 0.0377(18) 0.0398(19) 0.0277(17)
N2 0.037(5) 0.036(5) 0.027(4) 0.013(4) 0.003(4) 0.006(4)
N1 0.033(5) 0.035(5) 0.018(4) 0.000(4) 0.000(3) 0.001(4)
N3 0.036(5) 0.040(5) 0.014(4) 0.006(3) 0.014(4) 0.003(4)
N4 0.044(6) 0.039(6) 0.021(4) 0.011(4) 0.003(4) 0.007(4)
C18 0.049(7) 0.035(6) 0.016(4) 0.009(4) 0.011(5) 0.008(5)
N5 0.039(6) 0.036(5) 0.030(4) 0.007(4) 0.008(4) 0.006(5)
C29 0.041(6) 0.026(6) 0.031(5) 0.013(4) 0.012(5) 0.002(5)
C34 0.045(7) 0.044(7) 0.032(5) 0.020(5) 0.011(5) 0.007(5)
N8 0.044(6) 0.060(7) 0.050(6) 0.030(5) 0.008(5) 0.001(5)
N6 0.051(6) 0.039(6) 0.042(5) 0.021(4) 0.010(4) 0.005(4)
N7 0.051(6) 0.059(6) 0.026(4) 0.023(4) -0.007(4) 0.000(5)
C7 0.032(6) 0.031(6) 0.029(5) 0.009(5) 0.005(4) 0.008(5)
C10 0.043(6) 0.029(6) 0.022(5) 0.002(4) -0.007(4) 0.001(5)
C11 0.033(6) 0.035(6) 0.021(5) 0.003(4) 0.002(4) 0.002(5)
C3 0.059(8) 0.038(7) 0.035(6) 0.005(5) 0.015(5) 0.009(6)
C2 0.044(6) 0.046(7) 0.020(5) 0.017(5) 0.006(4) 0.013(5)
C9 0.057(7) 0.039(7) 0.045(7) 0.009(5) 0.014(6) 0.013(6)
C17 0.062(8) 0.059(8) 0.027(5) 0.017(5) 0.017(5) 0.022(6)
C8 0.033(6) 0.055(7) 0.027(5) 0.013(5) 0.006(5) 0.006(5)
C19 0.066(8) 0.030(6) 0.015(4) 0.014(4) 0.015(5) 0.017(6)
C12 0.027(5) 0.037(6) 0.026(5) 0.012(4) 0.003(4) 0.002(4)
C6 0.062(7) 0.031(6) 0.023(5) 0.001(5) 0.000(5) 0.006(5)
C36 0.051(7) 0.054(8) 0.047(6) 0.036(6) 0.022(6) 0.021(6)
C22 0.033(7) 0.062(8) 0.044(6) 0.013(6) 0.021(5) -0.006(6)
C14 0.036(6) 0.060(8) 0.029(5) 0.022(5) 0.004(5) 0.014(6)
C1 0.029(6) 0.021(5) 0.040(6) 0.015(5) -0.001(4) 0.000(4)
C13 0.059(7) 0.020(5) 0.022(5) 0.008(4) 0.012(5) 0.003(5)
C35 0.030(6) 0.066(8) 0.041(6) 0.035(6) 0.016(5) 0.015(6)
C16 0.075(8) 0.041(7) 0.029(5) 0.017(5) 0.021(6) 0.024(6)
C20 0.044(7) 0.037(6) 0.035(6) 0.012(5) 0.010(5) 0.001(6)
C30 0.049(7) 0.042(7) 0.033(6) 0.006(5) -0.003(5) 0.000(6)
C4 0.076(9) 0.062(8) 0.034(6) 0.029(6) 0.007(6) 0.017(7)
C31 0.057(8) 0.048(8) 0.041(6) 0.018(6) 0.006(6) -0.008(6)
C38 0.032(7) 0.113(11) 0.075(9) 0.071(8) -0.007(6) 0.008(7)
C5 0.062(7) 0.042(7) 0.024(5) 0.010(5) 0.011(5) 0.009(6)
C33 0.067(8) 0.046(7) 0.055(7) 0.027(6) 0.018(6) 0.016(6)
C15 0.073(8) 0.042(7) 0.036(6) 0.014(5) 0.013(6) 0.032(6)
C32 0.071(9) 0.038(7) 0.066(8) 0.028(6) 0.019(7) 0.006(6)
C37 0.062(10) 0.192(19) 0.061(9) 0.053(11) -0.025(8) -0.027(11)
Cl6 0.191(7) 0.230(8) 0.240(8) 0.063(7) 0.042(7) -0.034(6)
Cl5 0.216(9) 0.382(14) 0.491(18) 0.346(15) 0.070(10) 0.031(9)
C45 0.16(2) 0.23(3) 0.16(2) 0.09(2) -0.037(17) -0.06(2)
Cl7 0.110(3) 0.093(3) 0.096(3) 0.036(2) 0.015(2) 0.012(3)
Cl8 0.121(3) 0.087(3) 0.091(3) 0.029(2) 0.032(2) 0.017(2)
C46 0.045(19) 0.06(2) 0.08(2) 0.018(16) -0.004(15) 0.006(15)
C46B 0.18(3) 0.07(2) 0.079(18) 0.038(15) 0.04(2) 0.05(2)
C21 0.038(12) 0.083(18) 0.082(15) 0.031(13) 0.000(11) 0.004(11)
C21B 0.038(18) 0.06(2) 0.051(18) 0.005(15) 0.006(14) -0.020(15)

loop_
_atom_type_symbol
_atom_type_description
_atom_type_scat_dispersion_real
_atom_type_scat_dispersion_imag
_atom_type_scat_source
C C 0.0033 0.0016 'International Tables Vol C Tables 4.2.6.8 and 6.1.1.4'
H H 0.0000 0.0000 'International Tables Vol C Tables 4.2.6.8 and 6.1.1.4'
N N 0.0061 0.0033 'International Tables Vol C Tables 4.2.6.8 and 6.1.1.4'
Cl Cl 0.1484 0.1585 'International Tables Vol C Tables 4.2.6.8 and 6.1.1.4'
Zn Zn 0.2839 1.4301 'International Tables Vol C Tables 4.2.6.8 and 6.1.1.4'

loop_
_geom_angle_atom_site_label_1
_geom_angle_atom_site_label_2
_geom_angle_atom_site_label_3
_geom_angle
_geom_angle_site_symmetry_1
_geom_angle_site_symmetry_3
_geom_angle_publ_flag
C40 C39 C44 120.0 . . ?
C40 C39 C38 124.2(7) . . ?
C44 C39 C38 115.8(7) . . ?
C39 C40 C41 120.0 . . ?
C39 C40 H40 120.0 . . ?
C41 C40 H40 120.0 . . ?
C40 C41 C42 120.0 . . ?
C40 C41 H41 120.0 . . ?
C42 C41 H41 120.0 . . ?
C43 C42 C41 120.0 . . ?
C43 C42 H42 120.0 . . ?
C41 C42 H42 120.0 . . ?
C44 C43 C42 120.0 . . ?
C44 C43 H43 120.0 . . ?
C42 C43 H43 120.0 . . ?
C43 C44 C39 120.0 . . ?
C43 C44 H44 120.0 . . ?
C39 C44 H44 120.0 . . ?
C23 C28 C27 120.0 . . ?
C23 C28 H28 120.0 . . ?
C27 C28 H28 120.0 . . ?
C24 C23 C28 120.0 . . ?
C24 C23 C22 115.8(10) . . ?
C28 C23 C22 124.0(10) . . ?
C23 C24 C25 120.0 . . ?
C23 C24 H24 120.0 . . ?
C25 C24 H24 120.0 . . ?
C26 C25 C24 120.0 . . ?
C26 C25 H25 120.0 . . ?
C24 C25 H25 120.0 . . ?
C25 C26 C27 120.0 . . ?
C25 C26 H26 120.0 . . ?
C27 C26 H26 120.0 . . ?
C26 C27 C28 120.0 . . ?
C26 C27 H27 120.0 . . ?
C28 C27 H27 120.0 . . ?
N6 Zn1 N3 97.9(3) . . ?
N6 Zn1 N1 150.4(3) . . ?
N3 Zn1 N1 77.9(3) . . ?
N6 Zn1 N2 82.7(3) . . ?
N3 Zn1 N2 123.5(3) . . ?
N1 Zn1 N2 75.8(3) . . ?
N6 Zn1 Cl1 105.8(2) . . ?
N3 Zn1 Cl1 111.39(19) . . ?
N1 Zn1 Cl1 102.9(2) . . ?
N2 Zn1 Cl1 122.7(2) . . ?
Cl4 Zn2 Cl2 117.52(13) . . ?
Cl4 Zn2 Cl3 112.31(13) . . ?
Cl2 Zn2 Cl3 108.34(12) . . ?
Cl4 Zn2 Cl3 110.41(12) . 2_655 ?
Cl2 Zn2 Cl3 113.05(13) . 2_655 ?
Cl3 Zn2 Cl3 92.47(10) . 2_655 ?
Zn2 Cl3 Zn2 87.53(10) . 2_655 ?
C12 N2 C29 122.8(8) . . ?
C12 N2 Zn1 111.1(6) . . ?
C29 N2 Zn1 126.0(6) . . ?
C1 N1 C13 124.0(8) . . ?
C1 N1 Zn1 112.7(6) . . ?
C13 N1 Zn1 122.1(5) . . ?
N4 N3 C19 109.4(8) . . ?
N4 N3 Zn1 122.8(7) . . ?
C19 N3 Zn1 127.4(7) . . ?
N5 N4 N3 105.1(8) . . ?
C17 C18 C13 118.3(9) . . ?
C17 C18 C19 119.3(9) . . ?
C13 C18 C19 122.3(9) . . ?
C20 N5 N4 112.9(8) . . ?
C20 N5 C22 127.6(10) . . ?
N4 N5 C22 119.2(9) . . ?
C34 C29 C30 118.5(9) . . ?
C34 C29 N2 122.1(8) . . ?
C30 C29 N2 119.0(9) . . ?
C33 C34 C29 120.2(9) . . ?
C33 C34 C35 117.4(9) . . ?
C29 C34 C35 122.3(9) . . ?
N7 N8 C36 112.9(9) . . ?
N7 N8 C38 119.0(10) . . ?
C36 N8 C38 128.1(10) . . ?
C35 N6 N7 108.4(8) . . ?
C35 N6 Zn1 130.7(7) . . ?
N7 N6 Zn1 120.7(7) . . ?
N8 N7 N6 106.2(8) . . ?
C11 C7 C2 115.8(8) . . ?
C11 C7 C6 121.8(9) . . ?
C2 C7 C6 122.4(9) . . ?
C11 C10 C9 115.3(10) . . ?
C11 C10 H10 122.3 . . ?
C9 C10 H10 122.3 . . ?
C10 C11 C7 122.1(9) . . ?
C10 C11 C12 132.5(10) . . ?
C7 C11 C12 105.0(8) . . ?
C2 C3 C4 121.0(10) . . ?
C2 C3 H3 119.5 . . ?
C4 C3 H3 119.5 . . ?
C3 C2 C7 119.6(9) . . ?
C3 C2 C1 135.2(9) . . ?
C7 C2 C1 105.0(9) . . ?
C8 C9 C10 123.2(10) . . ?
C8 C9 H9 118.4 . . ?
C10 C9 H9 118.4 . . ?
C16 C17 C18 120.1(10) . . ?
C16 C17 H17 120.0 . . ?
C18 C17 H17 120.0 . . ?
C9 C8 C6 121.4(10) . . ?
C9 C8 H8 119.3 . . ?
C6 C8 H8 119.3 . . ?
N3 C19 C20 107.0(9) . . ?
N3 C19 C18 123.3(9) . . ?
C20 C19 C18 129.7(10) . . ?
N2 C12 C1 117.4(8) . . ?
N2 C12 C11 135.8(9) . . ?
C1 C12 C11 106.8(8) . . ?
C5 C6 C8 127.8(10) . . ?
C5 C6 C7 116.0(9) . . ?
C8 C6 C7 116.1(10) . . ?
N8 C36 C35 104.3(10) . . ?
N8 C36 H36 127.8 . . ?
C35 C36 H36 127.8 . . ?
N5 C22 C23 109.1(8) . . ?
N5 C22 C21 106.6(11) . . ?
C23 C22 C21 109.3(12) . . ?
N5 C22 C21B 110.0(12) . . ?
C23 C22 C21B 103.5(13) . . ?
C21 C22 C21B 118.2(14) . . ?
C15 C14 C13 121.6(10) . . ?
C15 C14 H14 119.2 . . ?
C13 C14 H14 119.2 . . ?
N1 C1 C2 135.1(9) . . ?
N1 C1 C12 117.7(8) . . ?
C2 C1 C12 107.1(8) . . ?
C14 C13 N1 123.0(8) . . ?
C14 C13 C18 119.2(9) . . ?
N1 C13 C18 117.8(9) . . ?
N6 C35 C36 108.2(9) . . ?
N6 C35 C34 124.9(9) . . ?
C36 C35 C34 126.9(10) . . ?
C17 C16 C15 121.7(10) . . ?
C17 C16 H16 119.1 . . ?
C15 C16 H16 119.1 . . ?
N5 C20 C19 105.5(9) . . ?
N5 C20 H20 127.2 . . ?
C19 C20 H20 127.2 . . ?
C31 C30 C29 120.4(10) . . ?
C31 C30 H30 119.8 . . ?
C29 C30 H30 119.8 . . ?
C3 C4 C5 119.3(11) . . ?
C3 C4 H4 120.3 . . ?
C5 C4 H4 120.3 . . ?
C30 C31 C32 120.7(10) . . ?
C30 C31 H31 119.7 . . ?
C32 C31 H31 119.7 . . ?
C37 C38 N8 112.5(10) . . ?
C37 C38 C39 114.5(11) . . ?
N8 C38 C39 109.6(9) . . ?
C37 C38 H38 106.6 . . ?
N8 C38 H38 106.6 . . ?
C39 C38 H38 106.6 . . ?
C6 C5 C4 121.7(9) . . ?
C6 C5 H5 119.2 . . ?
C4 C5 H5 119.2 . . ?
C32 C33 C34 119.9(11) . . ?
C32 C33 H33 120.0 . . ?
C34 C33 H33 120.0 . . ?
C14 C15 C16 119.0(10) . . ?
C14 C15 H15 120.5 . . ?
C16 C15 H15 120.5 . . ?
C31 C32 C33 120.2(11) . . ?
C31 C32 H32 119.9 . . ?
C33 C32 H32 119.9 . . ?
C38 C37 H37A 109.5 . . ?
C38 C37 H37B 109.5 . . ?
H37A C37 H37B 109.5 . . ?
C38 C37 H37C 109.5 . . ?
H37A C37 H37C 109.5 . . ?
H37B C37 H37C 109.5 . . ?
Cl6 C45 Cl5 111.4(15) . . ?
Cl6 C45 H45A 109.3 . . ?
Cl5 C45 H45A 109.3 . . ?
Cl6 C45 H45B 109.3 . . ?
Cl5 C45 H45B 109.3 . . ?
H45A C45 H45B 108.0 . . ?
C46 Cl7 C46B 53.5(14) . . ?
C46B Cl8 C46 47.4(11) . . ?
Cl7 C46 Cl8 110.9(16) . . ?
Cl7 C46 H46A 109.5 . . ?
Cl8 C46 H46A 109.5 . . ?
Cl7 C46 H46B 109.5 . . ?
Cl8 C46 H46B 109.5 . . ?
H46A C46 H46B 108.0 . . ?
Cl7 C46B Cl8 111.7(15) . . ?
Cl7 C46B H46D 109.3 . . ?
Cl8 C46B H46D 109.3 . . ?
Cl7 C46B H46C 109.3 . . ?
Cl8 C46B H46C 109.3 . . ?
H46D C46B H46C 107.9 . . ?
C22 C21 H21A 109.5 . . ?
C22 C21 H21C 109.5 . . ?
C22 C21 H21B 109.5 . . ?
C22 C21B H21D 109.5 . . ?
C22 C21B H21E 109.5 . . ?
C22 C21B H21F 109.5 . . ?

loop_
_geom_bond_atom_site_label_1
_geom_bond_atom_site_label_2
_geom_bond_distance
_geom_bond_site_symmetry_2
_geom_bond_publ_flag
C39 C40 1.3900 . ?
C39 C44 1.3900 . ?
C39 C38 1.548(14) . ?
C40 C41 1.3900 . ?
C40 H40 0.9300 . ?
C41 C42 1.3900 . ?
C41 H41 0.9300 . ?
C42 C43 1.3900 . ?
C42 H42 0.9300 . ?
C43 C44 1.3900 . ?
C43 H43 0.9300 . ?
C44 H44 0.9300 . ?
C28 C23 1.3900 . ?
C28 C27 1.3900 . ?
C28 H28 0.9300 . ?
C23 C24 1.3900 . ?
C23 C22 1.496(12) . ?
C24 C25 1.3900 . ?
C24 H24 0.9300 . ?
C25 C26 1.3900 . ?
C25 H25 0.9300 . ?
C26 C27 1.3900 . ?
C26 H26 0.9300 . ?
C27 H27 0.9300 . ?
Zn1 N6 2.068(9) . ?
Zn1 N3 2.120(8) . ?
Zn1 N1 2.158(8) . ?
Zn1 N2 2.192(7) . ?
Zn1 Cl1 2.229(3) . ?
Zn2 Cl4 2.192(4) . ?
Zn2 Cl2 2.195(3) . ?
Zn2 Cl3 2.334(3) . ?
Zn2 Cl3 2.357(3) 2_655 ?
Cl3 Zn2 2.357(3) 2_655 ?
N2 C12 1.275(11) . ?
N2 C29 1.418(11) . ?
N1 C1 1.264(11) . ?
N1 C13 1.410(11) . ?
N3 N4 1.350(10) . ?
N3 C19 1.352(11) . ?
N4 N5 1.323(10) . ?
C18 C17 1.409(13) . ?
C18 C13 1.416(12) . ?
C18 C19 1.480(13) . ?
N5 C20 1.320(12) . ?
N5 C22 1.473(12) . ?
C29 C34 1.396(13) . ?
C29 C30 1.412(12) . ?
C34 C33 1.394(14) . ?
C34 C35 1.529(13) . ?
N8 N7 1.307(11) . ?
N8 C36 1.328(12) . ?
N8 C38 1.502(13) . ?
N6 C35 1.337(12) . ?
N6 N7 1.354(10) . ?
C7 C11 1.394(13) . ?
C7 C2 1.401(13) . ?
C7 C6 1.416(13) . ?
C10 C11 1.369(13) . ?
C10 C9 1.434(14) . ?
C10 H10 0.9300 . ?
C11 C12 1.498(12) . ?
C3 C2 1.335(14) . ?
C3 C4 1.393(14) . ?
C3 H3 0.9300 . ?
C2 C1 1.487(13) . ?
C9 C8 1.358(14) . ?
C9 H9 0.9300 . ?
C17 C16 1.348(13) . ?
C17 H17 0.9300 . ?
C8 C6 1.392(13) . ?
C8 H8 0.9300 . ?
C19 C20 1.374(13) . ?
C12 C1 1.496(12) . ?
C6 C5 1.380(14) . ?
C36 C35 1.382(13) . ?
C36 H36 0.9300 . ?
C22 C21 1.51(2) . ?
C22 C21B 1.62(3) . ?
C14 C15 1.367(13) . ?
C14 C13 1.376(13) . ?
C14 H14 0.9300 . ?
C16 C15 1.384(14) . ?
C16 H16 0.9300 . ?
C20 H20 0.9300 . ?
C30 C31 1.371(14) . ?
C30 H30 0.9300 . ?
C4 C5 1.411(14) . ?
C4 H4 0.9300 . ?
C31 C32 1.375(15) . ?
C31 H31 0.9300 . ?
C38 C37 1.414(18) . ?
C38 H38 0.9800 . ?
C5 H5 0.9300 . ?
C33 C32 1.386(14) . ?
C33 H33 0.9300 . ?
C15 H15 0.9300 . ?
C32 H32 0.9300 . ?
C37 H37A 0.9600 . ?
C37 H37B 0.9600 . ?
C37 H37C 0.9600 . ?
Cl6 C45 1.73(2) . ?
Cl5 C45 1.76(2) . ?
C45 H45A 0.9700 . ?
C45 H45B 0.9700 . ?
Cl7 C46 1.61(3) . ?
Cl7 C46B 1.65(3) . ?
Cl8 C46B 1.80(3) . ?
Cl8 C46 1.85(3) . ?
C46 H46A 0.9700 . ?
C46 H46B 0.9700 . ?
C46B H46D 0.9700 . ?
C46B H46C 0.9700 . ?
C21 H21A 0.9600 . ?
C21 H21C 0.9600 . ?
C21 H21B 0.9600 . ?
C21B H21D 0.9600 . ?
C21B H21E 0.9600 . ?
C21B H21F 0.9600 . ?

loop_
_geom_torsion_atom_site_label_1
_geom_torsion_atom_site_label_2
_geom_torsion_atom_site_label_3
_geom_torsion_atom_site_label_4
_geom_torsion
_geom_torsion_site_symmetry_1
_geom_torsion_site_symmetry_2
_geom_torsion_site_symmetry_3
_geom_torsion_site_symmetry_4
_geom_torsion_publ_flag
C44 C39 C40 C41 0.0 . . . . ?
C38 C39 C40 C41 178.6(10) . . . . ?
C39 C40 C41 C42 0.0 . . . . ?
C40 C41 C42 C43 0.0 . . . . ?
C41 C42 C43 C44 0.0 . . . . ?
C42 C43 C44 C39 0.0 . . . . ?
C40 C39 C44 C43 0.0 . . . . ?
C38 C39 C44 C43 -178.7(9) . . . . ?
C27 C28 C23 C24 0.0 . . . . ?
C27 C28 C23 C22 -174.8(9) . . . . ?
C28 C23 C24 C25 0.0 . . . . ?
C22 C23 C24 C25 175.3(8) . . . . ?
C23 C24 C25 C26 0.0 . . . . ?
C24 C25 C26 C27 0.0 . . . . ?
C25 C26 C27 C28 0.0 . . . . ?
C23 C28 C27 C26 0.0 . . . . ?
Cl4 Zn2 Cl3 Zn2 113.26(13) . . . 2_655 ?
Cl2 Zn2 Cl3 Zn2 -115.28(14) . . . 2_655 ?
Cl3 Zn2 Cl3 Zn2 0.0 2_655 . . 2_655 ?
N6 Zn1 N2 C12 139.7(7) . . . . ?
N3 Zn1 N2 C12 45.0(8) . . . . ?
N1 Zn1 N2 C12 -19.7(6) . . . . ?
Cl1 Zn1 N2 C12 -116.1(6) . . . . ?
N6 Zn1 N2 C29 -36.0(7) . . . . ?
N3 Zn1 N2 C29 -130.7(7) . . . . ?
N1 Zn1 N2 C29 164.6(8) . . . . ?
Cl1 Zn1 N2 C29 68.2(8) . . . . ?
N6 Zn1 N1 C1 -26.0(11) . . . . ?
N3 Zn1 N1 C1 -110.8(7) . . . . ?
N2 Zn1 N1 C1 18.7(7) . . . . ?
Cl1 Zn1 N1 C1 139.7(7) . . . . ?
N6 Zn1 N1 C13 141.8(7) . . . . ?
N3 Zn1 N1 C13 56.9(7) . . . . ?
N2 Zn1 N1 C13 -173.5(8) . . . . ?
Cl1 Zn1 N1 C13 -52.6(7) . . . . ?
N6 Zn1 N3 N4 0.2(6) . . . . ?
N1 Zn1 N3 N4 150.4(6) . . . . ?
N2 Zn1 N3 N4 86.7(6) . . . . ?
Cl1 Zn1 N3 N4 -110.3(6) . . . . ?
N6 Zn1 N3 C19 172.4(7) . . . . ?
N1 Zn1 N3 C19 -37.4(6) . . . . ?
N2 Zn1 N3 C19 -101.1(7) . . . . ?
Cl1 Zn1 N3 C19 61.9(7) . . . . ?
C19 N3 N4 N5 0.0(9) . . . . ?
Zn1 N3 N4 N5 173.4(5) . . . . ?
N3 N4 N5 C20 0.5(9) . . . . ?
N3 N4 N5 C22 174.6(7) . . . . ?
C12 N2 C29 C34 -145.2(10) . . . . ?
Zn1 N2 C29 C34 30.1(13) . . . . ?
C12 N2 C29 C30 42.1(13) . . . . ?
Zn1 N2 C29 C30 -142.7(7) . . . . ?
C30 C29 C34 C33 -2.7(15) . . . . ?
N2 C29 C34 C33 -175.5(9) . . . . ?
C30 C29 C34 C35 174.3(9) . . . . ?
N2 C29 C34 C35 1.4(15) . . . . ?
N3 Zn1 N6 C35 146.8(8) . . . . ?
N1 Zn1 N6 C35 67.3(11) . . . . ?
N2 Zn1 N6 C35 23.9(9) . . . . ?
Cl1 Zn1 N6 C35 -98.2(8) . . . . ?
N3 Zn1 N6 N7 -38.5(7) . . . . ?
N1 Zn1 N6 N7 -118.1(8) . . . . ?
N2 Zn1 N6 N7 -161.5(7) . . . . ?
Cl1 Zn1 N6 N7 76.5(7) . . . . ?
C36 N8 N7 N6 -1.0(11) . . . . ?
C38 N8 N7 N6 -178.9(8) . . . . ?
C35 N6 N7 N8 0.6(11) . . . . ?
Zn1 N6 N7 N8 -175.2(6) . . . . ?
C9 C10 C11 C7 2.2(14) . . . . ?
C9 C10 C11 C12 173.5(10) . . . . ?
C2 C7 C11 C10 176.3(9) . . . . ?
C6 C7 C11 C10 -2.5(15) . . . . ?
C2 C7 C11 C12 2.9(12) . . . . ?
C6 C7 C11 C12 -175.8(9) . . . . ?
C4 C3 C2 C7 0.9(16) . . . . ?
C4 C3 C2 C1 -173.2(11) . . . . ?
C11 C7 C2 C3 179.5(9) . . . . ?
C6 C7 C2 C3 -1.8(16) . . . . ?
C11 C7 C2 C1 -4.8(12) . . . . ?
C6 C7 C2 C1 173.9(9) . . . . ?
C11 C10 C9 C8 0.0(15) . . . . ?
C13 C18 C17 C16 -3.6(14) . . . . ?
C19 C18 C17 C16 179.8(9) . . . . ?
C10 C9 C8 C6 -2.1(17) . . . . ?
N4 N3 C19 C20 -0.4(9) . . . . ?
Zn1 N3 C19 C20 -173.4(6) . . . . ?
N4 N3 C19 C18 -178.0(7) . . . . ?
Zn1 N3 C19 C18 9.0(11) . . . . ?
C17 C18 C19 N3 -160.5(8) . . . . ?
C13 C18 C19 N3 23.1(13) . . . . ?
C17 C18 C19 C20 22.5(14) . . . . ?
C13 C18 C19 C20 -153.9(9) . . . . ?
C29 N2 C12 C1 -165.6(8) . . . . ?
Zn1 N2 C12 C1 18.5(10) . . . . ?
C29 N2 C12 C11 18.0(17) . . . . ?
Zn1 N2 C12 C11 -157.9(9) . . . . ?
C10 C11 C12 N2 4.6(19) . . . . ?
C7 C11 C12 N2 177.0(11) . . . . ?
C10 C11 C12 C1 -172.1(10) . . . . ?
C7 C11 C12 C1 0.3(10) . . . . ?
C9 C8 C6 C5 -178.4(11) . . . . ?
C9 C8 C6 C7 1.8(15) . . . . ?
C11 C7 C6 C5 -179.4(9) . . . . ?
C2 C7 C6 C5 1.9(15) . . . . ?
C11 C7 C6 C8 0.4(15) . . . . ?
C2 C7 C6 C8 -178.3(9) . . . . ?
N7 N8 C36 C35 1.0(11) . . . . ?
C38 N8 C36 C35 178.7(10) . . . . ?
C20 N5 C22 C23 82.9(12) . . . . ?
N4 N5 C22 C23 -90.2(11) . . . . ?
C20 N5 C22 C21 -34.9(15) . . . . ?
N4 N5 C22 C21 151.9(11) . . . . ?
C20 N5 C22 C21B -164.2(13) . . . . ?
N4 N5 C22 C21B 22.7(15) . . . . ?
C24 C23 C22 N5 -92.3(10) . . . . ?
C28 C23 C22 N5 82.7(12) . . . . ?
C24 C23 C22 C21 23.9(12) . . . . ?
C28 C23 C22 C21 -161.1(10) . . . . ?
C24 C23 C22 C21B 150.6(11) . . . . ?
C28 C23 C22 C21B -34.3(13) . . . . ?
C13 N1 C1 C2 -5.7(17) . . . . ?
Zn1 N1 C1 C2 161.8(9) . . . . ?
C13 N1 C1 C12 176.9(8) . . . . ?
Zn1 N1 C1 C12 -15.6(11) . . . . ?
C3 C2 C1 N1 2(2) . . . . ?
C7 C2 C1 N1 -173.0(11) . . . . ?
C3 C2 C1 C12 179.3(12) . . . . ?
C7 C2 C1 C12 4.6(10) . . . . ?
N2 C12 C1 N1 -2.4(13) . . . . ?
C11 C12 C1 N1 175.0(8) . . . . ?
N2 C12 C1 C2 179.6(8) . . . . ?
C11 C12 C1 C2 -3.1(10) . . . . ?
C15 C14 C13 N1 -179.4(9) . . . . ?
C15 C14 C13 C18 -1.5(14) . . . . ?
C1 N1 C13 C14 -63.2(13) . . . . ?
Zn1 N1 C13 C14 130.4(8) . . . . ?
C1 N1 C13 C18 118.8(10) . . . . ?
Zn1 N1 C13 C18 -47.6(10) . . . . ?
C17 C18 C13 C14 3.2(13) . . . . ?
C19 C18 C13 C14 179.6(8) . . . . ?
C17 C18 C13 N1 -178.8(8) . . . . ?
C19 C18 C13 N1 -2.3(12) . . . . ?
N7 N6 C35 C36 0.1(11) . . . . ?
Zn1 N6 C35 C36 175.2(7) . . . . ?
N7 N6 C35 C34 179.4(8) . . . . ?
Zn1 N6 C35 C34 -5.4(14) . . . . ?
N8 C36 C35 N6 -0.6(11) . . . . ?
N8 C36 C35 C34 180.0(9) . . . . ?
C33 C34 C35 N6 161.5(10) . . . . ?
C29 C34 C35 N6 -15.4(15) . . . . ?
C33 C34 C35 C36 -19.2(15) . . . . ?
C29 C34 C35 C36 163.8(10) . . . . ?
C18 C17 C16 C15 2.4(15) . . . . ?
N4 N5 C20 C19 -0.8(10) . . . . ?
C22 N5 C20 C19 -174.3(8) . . . . ?
N3 C19 C20 N5 0.7(10) . . . . ?
C18 C19 C20 N5 178.1(8) . . . . ?
C34 C29 C30 C31 2.7(15) . . . . ?
N2 C29 C30 C31 175.8(9) . . . . ?
C2 C3 C4 C5 -0.3(17) . . . . ?
C29 C30 C31 C32 -0.7(17) . . . . ?
N7 N8 C38 C37 -141.0(13) . . . . ?
C36 N8 C38 C37 41.4(18) . . . . ?
N7 N8 C38 C39 90.3(12) . . . . ?
C36 N8 C38 C39 -87.3(13) . . . . ?
C40 C39 C38 C37 -122.1(11) . . . . ?
C44 C39 C38 C37 56.5(14) . . . . ?
C40 C39 C38 N8 5.4(14) . . . . ?
C44 C39 C38 N8 -175.9(8) . . . . ?
C8 C6 C5 C4 179.0(11) . . . . ?
C7 C6 C5 C4 -1.3(16) . . . . ?
C3 C4 C5 C6 0.5(17) . . . . ?
C29 C34 C33 C32 0.6(16) . . . . ?
C35 C34 C33 C32 -176.5(9) . . . . ?
C13 C14 C15 C16 0.1(15) . . . . ?
C17 C16 C15 C14 -0.6(16) . . . . ?
C30 C31 C32 C33 -1.5(18) . . . . ?
C34 C33 C32 C31 1.5(17) . . . . ?
C46B Cl7 C46 Cl8 46.2(16) . . . . ?
C46B Cl8 C46 Cl7 -46.1(17) . . . . ?
C46 Cl7 C46B Cl8 -48.1(19) . . . . ?
C46 Cl8 C46B Cl7 45.2(17) . . . . ?
